data_7719409
loop_
_publ_author_name
'Kelly, Conor T.'
'Cuza, Emmelyne'
'Pasquetti, Eoin'
'Quinn, Niall'
'Griffin, Michael'
'Nockemann, Peter'
'M&#xfc;ller-Bunz, Helge'
'Bruno-Colmenarez, Julia'
'Felton, Solveig'
'Lada, Zoi G.'
'Morgan, Grace G.'

_publ_section_title
;
 Symmetric and asymmetric ligands for Fe<sup>III</sup> spin crossover -
 the influence of the <i>C</i><sub>2</sub> axis.
;
_journal_issue 38
_journal_name_full 'Dalton transactions (Cambridge, England : 2003)'
_journal_page_first 14522
_journal_page_last 14532
_journal_paper_doi 10.1039/d5dt01833a
_journal_volume 54
_journal_year 2025
_chemical_absolute_configuration ad
_chemical_formula_moiety 'C21 H24 Fe I2 N4 O2, Cl O4'
_chemical_formula_sum 'C21 H24 Cl Fe I2 N4 O6'
_chemical_formula_weight 773.54
_space_group_crystal_system monoclinic
_space_group_IT_number 9
_space_group_name_Hall 'I -2ya'
_space_group_name_H-M_alt 'I 1 a 1'
_atom_sites_solution_hydrogens geom
_atom_sites_solution_primary direct
_audit_creation_date 2025-02-18
_audit_creation_method
;
Olex2 1.5
(compiled 2024.02.16 svn.r378c4104 for OlexSys, GUI svn.r6928)
;
_audit_update_record
;
2025-06-26 deposited with the CCDC.	2025-09-05 downloaded from the CCDC.
;
_cell_angle_alpha 90
_cell_angle_beta 90.603(2)
_cell_angle_gamma 90
_cell_formula_units_Z 4
_cell_length_a 7.8924(2)
_cell_length_b 22.0766(5)
_cell_length_c 14.9236(4)
_cell_measurement_reflns_used 7100
_cell_measurement_temperature 110(9)
_cell_measurement_theta_max 28.9710
_cell_measurement_theta_min 2.7070
_cell_volume 2600.10(11)
_computing_cell_refinement 'CrysAlisPro 1.171.42.75a (Rigaku OD, 2022)'
_computing_data_collection 'CrysAlisPro 1.171.42.75a (Rigaku OD, 2022)'
_computing_data_reduction 'CrysAlisPro 1.171.42.75a (Rigaku OD, 2022)'
_computing_molecular_graphics 'Olex2 1.5 (Dolomanov et al., 2009)'
_computing_publication_material 'Olex2 1.5 (Dolomanov et al., 2009)'
_computing_structure_refinement 'SHELXL 2018/3 (Sheldrick, 2015)'
_computing_structure_solution 'SHELXT 2018/2 (Sheldrick, 2018)'
_diffrn_ambient_temperature 110(9)
_diffrn_detector_area_resol_mean 10.3196
_diffrn_detector_type Atlas
_diffrn_measured_fraction_theta_full 0.994
_diffrn_measured_fraction_theta_max 0.861
_diffrn_measurement_details
;
List of Runs (angles in degrees, time in seconds):

  # Type    Start    End  Width  t~exp~   \w     \q     \k     \f   Frames
#--------------------------------------------------------------------------
  1  \w    -40.00  62.00   1.00    6.59    --  -10.68  64.00 -51.00  102
  2  \w    -42.00  22.00   1.00    6.59    --  -10.68 -77.00  30.00   64
  3  \w    -42.00  22.00   1.00    6.59    --  -10.68 -77.00 -90.00   64
  4  \w     59.00  95.00   1.00    6.59    --   11.07 178.00 -60.00   36
;
_diffrn_measurement_device 'four-circle diffractometer'
_diffrn_measurement_device_type 'SuperNova, Dual, Cu at home/near, Atlas'
_diffrn_measurement_method '\w scans'
_diffrn_radiation_type MoK\a
_diffrn_radiation_wavelength 0.71073
_diffrn_reflns_av_R_equivalents 0.0408
_diffrn_reflns_av_unetI/netI 0.0521
_diffrn_reflns_Laue_measured_fraction_full 0.994
_diffrn_reflns_Laue_measured_fraction_max 0.861
_diffrn_reflns_limit_h_max 10
_diffrn_reflns_limit_h_min -7
_diffrn_reflns_limit_k_max 28
_diffrn_reflns_limit_k_min -30
_diffrn_reflns_limit_l_max 18
_diffrn_reflns_limit_l_min -19
_diffrn_reflns_number 9552
_diffrn_reflns_point_group_measured_fraction_full 0.850
_diffrn_reflns_point_group_measured_fraction_max 0.692
_diffrn_reflns_theta_full 25.242
_diffrn_reflns_theta_max 29.491
_diffrn_reflns_theta_min 1.845
_exptl_absorpt_coefficient_mu 3.101
_exptl_absorpt_correction_T_max 0.396
_exptl_absorpt_correction_T_min 0.069
_exptl_absorpt_correction_type gaussian
_exptl_absorpt_process_details
;
CrysAlisPro 1.171.42.75a (Rigaku Oxford Diffraction, 2022)
Numerical absorption correction based on gaussian integration over
a multifaceted crystal model
Empirical absorption correction using spherical harmonics,
implemented in SCALE3 ABSPACK scaling algorithm.
;
_exptl_crystal_colour 'metallic dark black'
_exptl_crystal_density_diffrn 1.976
_exptl_crystal_description irregular
_exptl_crystal_F_000 1500
_exptl_crystal_size_max 0.37
_exptl_crystal_size_mid 0.15
_exptl_crystal_size_min 0.14
_refine_diff_density_max 1.533
_refine_diff_density_min -1.202
_refine_diff_density_rms 0.131
_refine_ls_abs_structure_details
;
 Classical Flack method preferred over Parsons because s.u. lower.
;
_refine_ls_abs_structure_Flack -0.03(3)
_refine_ls_extinction_method none
_refine_ls_goodness_of_fit_ref 1.046
_refine_ls_hydrogen_treatment constr
_refine_ls_matrix_type full
_refine_ls_number_parameters 316
_refine_ls_number_reflns 5013
_refine_ls_number_restraints 2
_refine_ls_restrained_S_all 1.046
_refine_ls_R_factor_all 0.0487
_refine_ls_R_factor_gt 0.0448
_refine_ls_shift/su_max 0.000
_refine_ls_shift/su_mean 0.000
_refine_ls_structure_factor_coef Fsqd
_refine_ls_weighting_details 'w=1/[\s^2^(Fo^2^)+(0.0734P)^2^+2.3678P] where P=(Fo^2^+2Fc^2^)/3'
_refine_ls_weighting_scheme calc
_refine_ls_wR_factor_gt 0.1100
_refine_ls_wR_factor_ref 0.1144
_reflns_Friedel_coverage 0.604
_reflns_Friedel_fraction_full 0.706
_reflns_Friedel_fraction_max 0.522
_reflns_number_gt 4785
_reflns_number_total 5013
_reflns_threshold_expression 'I > 2\s(I)'
_cod_data_source_file d5dt01833a2.cif
_cod_data_source_block 2-4_mor1844
_cod_depositor_comments 'Adding full bibliography for 7719387--7719420.cif.'
_cod_database_code 7719409
_shelx_shelxl_version_number 2018/3
_shelx_space_group_comment
;
The symmetry employed for this shelxl refinement is uniquely defined
by the following loop, which should always be used as a source of
symmetry information in preference to the above space-group names.
They are only intended as comments.
;
_shelx_estimated_absorpt_t_max 0.671
_shelx_estimated_absorpt_t_min 0.393
_olex2_refinement_description
;
1. Fixed Uiso
 At 1.2 times of:
  All C(H) groups, All C(H,H) groups, All N(H) groups
2.a Ternary CH refined with riding coordinates:
 N2(H2A), N3(H3A)
2.b Secondary CH2 refined with riding coordinates:
 C8(H8A,H8B), C9(H9A,H9B), C10(H10A,H10B), C11(H11A,H11B), C12(H12A,H12B),
 C13(H13A,H13B), C14(H14A,H14B)
2.c Aromatic/amide H refined with riding coordinates:
 C2(H2), C3(H3), C5(H5), C15(H15), C17(H17), C19(H19), C20(H20), C7(H7)
;
_olex2_submission_special_instructions 'No special instructions were received'
_oxdiff_exptl_absorpt_empirical_details
;
Empirical correction (ABSPACK) includes:
- Absorption correction using spherical harmonics
- Frame scaling
;

loop_
_space_group_symop_operation_xyz
'x, y, z'
'x+1/2, -y, z'
'x+1/2, y+1/2, z+1/2'
'x+1, -y+1/2, z+1/2'

loop_
_atom_site_label
_atom_site_type_symbol
_atom_site_fract_x
_atom_site_fract_y
_atom_site_fract_z
_atom_site_U_iso_or_equiv
_atom_site_adp_type
_atom_site_occupancy
_atom_site_site_symmetry_order
_atom_site_calc_flag
_atom_site_refinement_flags_posn
_atom_site_refinement_flags_adp
_atom_site_refinement_flags_occupancy
_atom_site_disorder_assembly
_atom_site_disorder_group
I1 I 0.97831(8) 0.38866(3) 0.96057(5) 0.03649(18) Uani 1 1 d . . . . .
Fe1 Fe 0.44182(14) 0.36472(5) 0.52899(8) 0.0189(2) Uani 1 1 d . . . . .
Cl1 Cl 0.6515(3) 0.69377(9) 0.21742(14) 0.0275(4) Uani 1 1 d . . . . .
O1 O 0.4905(8) 0.4130(2) 0.6326(4) 0.0227(12) Uani 1 1 d . . . . .
N4 N 0.2931(10) 0.4339(3) 0.4712(5) 0.0223(14) Uani 1 1 d . . . . .
C1 C 0.5914(10) 0.4064(4) 0.7024(5) 0.0203(15) Uani 1 1 d . . . . .
I2 I 0.49152(7) 0.43528(3) 0.03947(4) 0.03693(18) Uani 1 1 d . . . . .
O2 O 0.6156(8) 0.3877(2) 0.4459(4) 0.0220(12) Uani 1 1 d . . . . .
N1 N 0.5862(9) 0.2949(3) 0.5903(5) 0.0219(14) Uani 1 1 d . . . . .
C2 C 0.6184(11) 0.4558(4) 0.7611(6) 0.0221(16) Uani 1 1 d . . . . .
H2 H 0.561039 0.492959 0.749835 0.026 Uiso 1 1 calc R U . . .
O3 O 0.5140(11) 0.7354(4) 0.2056(7) 0.061(3) Uani 1 1 d . . . . .
N2 N 0.3910(10) 0.2873(3) 0.4394(5) 0.0272(16) Uani 1 1 d . . . . .
H2A H 0.377416 0.302977 0.376893 0.033 Uiso 1 1 calc R U . . .
C3 C 0.7259(11) 0.4515(4) 0.8341(6) 0.0248(17) Uani 1 1 d . . . . .
H3 H 0.742424 0.485377 0.872369 0.030 Uiso 1 1 calc R U . . .
O4 O 0.6301(9) 0.6601(3) 0.2983(5) 0.0362(15) Uani 1 1 d . . . . .
N3 N 0.2022(10) 0.3310(3) 0.5781(5) 0.0271(15) Uani 1 1 d . . . . .
H3A H 0.232390 0.299963 0.624310 0.033 Uiso 1 1 calc R U . . .
C4 C 0.8100(12) 0.3975(4) 0.8516(6) 0.0239(16) Uani 1 1 d . . . . .
O5 O 0.6572(14) 0.6537(4) 0.1428(6) 0.057(2) Uani 1 1 d . . . . .
C5 C 0.7838(11) 0.3479(4) 0.7967(6) 0.0236(17) Uani 1 1 d . . . . .
H5 H 0.840894 0.310953 0.809739 0.028 Uiso 1 1 calc R U . . .
O6 O 0.8092(11) 0.7263(4) 0.2217(6) 0.050(2) Uani 1 1 d . . . . .
C6 C 0.6741(11) 0.3511(4) 0.7219(5) 0.0212(15) Uani 1 1 d . . . . .
C15 C 0.3072(11) 0.4505(4) 0.3895(6) 0.0228(16) Uani 1 1 d . . . . .
H15 H 0.226379 0.478490 0.366496 0.027 Uiso 1 1 calc R U . . .
C16 C 0.4397(11) 0.4292(3) 0.3290(6) 0.0221(16) Uani 1 1 d . . . . .
C17 C 0.4168(12) 0.4409(3) 0.2382(6) 0.0260(17) Uani 1 1 d . . . . .
H17 H 0.316921 0.461122 0.218436 0.031 Uiso 1 1 calc R U . . .
C18 C 0.5369(13) 0.4238(4) 0.1756(6) 0.0269(18) Uani 1 1 d . . . . .
C19 C 0.6860(13) 0.3959(4) 0.2061(7) 0.0280(18) Uani 1 1 d . . . . .
H19 H 0.769940 0.384231 0.164361 0.034 Uiso 1 1 calc R U . . .
C20 C 0.7123(12) 0.3851(4) 0.2965(6) 0.0249(17) Uani 1 1 d . . . . .
H20 H 0.815843 0.367286 0.315881 0.030 Uiso 1 1 calc R U . . .
C21 C 0.5895(11) 0.4000(3) 0.3603(6) 0.0202(15) Uani 1 1 d . . . . .
C7 C 0.6631(11) 0.2982(4) 0.6654(6) 0.0219(16) Uani 1 1 d . . . . .
H7 H 0.718334 0.262616 0.686242 0.026 Uiso 1 1 calc R U . . .
C8 C 0.5926(13) 0.2371(4) 0.5419(7) 0.032(2) Uani 1 1 d . . . . .
H8A H 0.512205 0.207978 0.568590 0.038 Uiso 1 1 calc R U . . .
H8B H 0.708028 0.219693 0.546373 0.038 Uiso 1 1 calc R U . . .
C9 C 0.5454(12) 0.2482(4) 0.4430(6) 0.0277(18) Uani 1 1 d . . . . .
H9A H 0.640226 0.268561 0.412160 0.033 Uiso 1 1 calc R U . . .
H9B H 0.522744 0.209187 0.412535 0.033 Uiso 1 1 calc R U . . .
C10 C 0.2359(12) 0.2536(4) 0.4627(6) 0.0299(19) Uani 1 1 d . . . . .
H10A H 0.263940 0.220467 0.505094 0.036 Uiso 1 1 calc R U . . .
H10B H 0.184484 0.235544 0.408149 0.036 Uiso 1 1 calc R U . . .
C11 C 0.1129(11) 0.2972(4) 0.5053(7) 0.0305(19) Uani 1 1 d . . . . .
H11A H 0.069000 0.325901 0.459660 0.037 Uiso 1 1 calc R U . . .
H11B H 0.015829 0.274635 0.530243 0.037 Uiso 1 1 calc R U . . .
C12 C 0.0906(12) 0.3746(4) 0.6238(6) 0.0302(19) Uani 1 1 d . . . . .
H12A H 0.152940 0.392603 0.675207 0.036 Uiso 1 1 calc R U . . .
H12B H -0.008537 0.352646 0.647727 0.036 Uiso 1 1 calc R U . . .
C13 C 0.0293(13) 0.4247(5) 0.5628(7) 0.035(2) Uani 1 1 d . . . . .
H13A H -0.032764 0.406258 0.511670 0.042 Uiso 1 1 calc R U . . .
H13B H -0.052290 0.449989 0.596136 0.042 Uiso 1 1 calc R U . . .
C14 C 0.1652(12) 0.4652(4) 0.5265(6) 0.0289(18) Uani 1 1 d . . . . .
H14A H 0.110897 0.497314 0.489781 0.035 Uiso 1 1 calc R U . . .
H14B H 0.223925 0.485244 0.577398 0.035 Uiso 1 1 calc R U . . .

loop_
_atom_site_aniso_label
_atom_site_aniso_U_11
_atom_site_aniso_U_22
_atom_site_aniso_U_33
_atom_site_aniso_U_23
_atom_site_aniso_U_13
_atom_site_aniso_U_12
I1 0.0400(4) 0.0296(3) 0.0394(3) -0.0103(2) -0.0194(3) 0.0103(2)
Fe1 0.0186(6) 0.0161(5) 0.0221(5) -0.0018(4) -0.0009(4) 0.0006(4)
Cl1 0.0265(11) 0.0287(9) 0.0274(9) 0.0044(8) -0.0022(8) 0.0047(8)
O1 0.027(3) 0.018(3) 0.023(3) -0.004(2) -0.006(2) 0.004(2)
N4 0.021(4) 0.017(3) 0.029(4) -0.003(3) -0.001(3) 0.003(3)
C1 0.019(4) 0.021(4) 0.021(3) 0.002(3) 0.004(3) 0.004(3)
I2 0.0534(4) 0.0314(3) 0.0259(3) 0.0087(2) 0.0000(2) 0.0063(3)
O2 0.021(3) 0.021(3) 0.024(3) 0.001(2) 0.001(2) 0.000(2)
N1 0.019(3) 0.019(3) 0.027(3) -0.003(3) 0.000(3) -0.002(3)
C2 0.020(4) 0.021(4) 0.025(4) 0.001(3) 0.002(3) 0.001(3)
O3 0.047(6) 0.061(5) 0.075(6) 0.029(5) 0.002(5) 0.028(4)
N2 0.032(4) 0.023(3) 0.026(4) 0.001(3) 0.001(3) -0.001(3)
C3 0.027(5) 0.020(4) 0.027(4) -0.001(3) 0.001(3) 0.000(3)
O4 0.037(4) 0.040(4) 0.032(3) 0.008(3) -0.001(3) 0.001(3)
N3 0.027(4) 0.027(3) 0.028(3) -0.003(3) 0.001(3) -0.005(3)
C4 0.024(4) 0.026(4) 0.022(4) 0.001(3) -0.004(3) 0.000(3)
O5 0.078(6) 0.058(5) 0.033(4) -0.008(4) -0.012(4) 0.012(5)
C5 0.022(4) 0.019(3) 0.029(4) -0.002(3) -0.005(3) -0.002(3)
O6 0.042(5) 0.056(5) 0.052(5) 0.006(4) 0.007(4) -0.015(4)
C6 0.019(4) 0.022(4) 0.022(4) 0.001(3) -0.003(3) 0.002(3)
C15 0.022(4) 0.019(4) 0.028(4) -0.003(3) -0.003(3) -0.001(3)
C16 0.026(5) 0.014(3) 0.026(4) 0.000(3) -0.001(3) -0.003(3)
C17 0.029(5) 0.020(4) 0.029(4) 0.001(3) -0.001(3) 0.001(3)
C18 0.036(5) 0.018(3) 0.027(4) 0.000(3) 0.005(4) -0.004(3)
C19 0.029(5) 0.023(4) 0.032(4) 0.000(3) 0.005(4) 0.001(3)
C20 0.020(5) 0.025(4) 0.029(4) -0.005(3) -0.001(3) 0.005(3)
C21 0.020(4) 0.013(3) 0.027(4) 0.001(3) -0.004(3) -0.001(3)
C7 0.020(4) 0.020(4) 0.026(4) -0.001(3) 0.002(3) 0.004(3)
C8 0.038(5) 0.019(4) 0.038(5) -0.007(4) -0.004(4) 0.004(4)
C9 0.035(5) 0.017(4) 0.031(4) -0.006(3) 0.004(4) -0.004(3)
C10 0.031(5) 0.028(4) 0.031(4) 0.004(3) -0.003(4) -0.007(4)
C11 0.016(4) 0.040(5) 0.037(5) -0.001(4) 0.007(4) -0.010(3)
C12 0.022(5) 0.034(5) 0.035(5) 0.001(4) 0.009(4) 0.001(4)
C13 0.025(5) 0.042(5) 0.039(5) -0.013(4) 0.007(4) 0.003(4)
C14 0.027(5) 0.028(4) 0.032(4) -0.002(4) -0.003(4) 0.008(4)

loop_
_atom_type_symbol
_atom_type_description
_atom_type_scat_dispersion_real
_atom_type_scat_dispersion_imag
_atom_type_scat_source
C C 0.0033 0.0016 'International Tables Vol C Tables 4.2.6.8 and 6.1.1.4'
H H 0.0000 0.0000 'International Tables Vol C Tables 4.2.6.8 and 6.1.1.4'
Cl Cl 0.1484 0.1585 'International Tables Vol C Tables 4.2.6.8 and 6.1.1.4'
Fe Fe 0.3463 0.8444 'International Tables Vol C Tables 4.2.6.8 and 6.1.1.4'
I I -0.4742 1.8119 'International Tables Vol C Tables 4.2.6.8 and 6.1.1.4'
N N 0.0061 0.0033 'International Tables Vol C Tables 4.2.6.8 and 6.1.1.4'
O O 0.0106 0.0060 'International Tables Vol C Tables 4.2.6.8 and 6.1.1.4'

loop_
_exptl_crystal_face_index_h
_exptl_crystal_face_index_k
_exptl_crystal_face_index_l
_exptl_crystal_face_perp_dist
-2 1 -1 0.1667
2 0 1 0.1872
-1 -30 4 0.0699
0 30 -5 0.0697
-7 -21 8 0.1170
0 -4 -21 0.0726
-1 2 21 0.0613
-2 -11 -19 0.0859
5 18 15 0.1288
5 11 -18 0.1149
6 -23 -9 0.1094
0 -30 -6 0.0828
-5 -28 -2 0.0858
-1 30 6 0.0684
-10 10 8 0.1622

loop_
_geom_angle_atom_site_label_1
_geom_angle_atom_site_label_2
_geom_angle_atom_site_label_3
_geom_angle
_geom_angle_site_symmetry_1
_geom_angle_site_symmetry_3
_geom_angle_publ_flag
O1 Fe1 N4 91.9(3) . . ?
O1 Fe1 O2 103.6(3) . . ?
O1 Fe1 N1 87.3(3) . . ?
O1 Fe1 N2 162.8(3) . . ?
O1 Fe1 N3 94.9(3) . . ?
N4 Fe1 N1 178.3(3) . . ?
N4 Fe1 N2 102.6(3) . . ?
N4 Fe1 N3 84.4(3) . . ?
O2 Fe1 N4 86.7(3) . . ?
O2 Fe1 N1 94.9(3) . . ?
O2 Fe1 N2 86.6(3) . . ?
O2 Fe1 N3 159.7(3) . . ?
N1 Fe1 N2 77.9(3) . . ?
N1 Fe1 N3 94.1(3) . . ?
N3 Fe1 N2 77.6(3) . . ?
O3 Cl1 O6 109.8(5) . . ?
O4 Cl1 O3 110.0(5) . . ?
O4 Cl1 O6 109.4(5) . . ?
O5 Cl1 O3 109.4(6) . . ?
O5 Cl1 O4 110.0(5) . . ?
O5 Cl1 O6 108.2(6) . . ?
C1 O1 Fe1 134.0(5) . . ?
C15 N4 Fe1 123.0(6) . . ?
C15 N4 C14 117.7(7) . . ?
C14 N4 Fe1 119.4(6) . . ?
O1 C1 C2 119.5(7) . . ?
O1 C1 C6 122.3(7) . . ?
C6 C1 C2 118.2(8) . . ?
C21 O2 Fe1 124.9(5) . . ?
C7 N1 Fe1 126.1(6) . . ?
C7 N1 C8 117.7(7) . . ?
C8 N1 Fe1 116.2(6) . . ?
C1 C2 H2 119.2 . . ?
C3 C2 C1 121.6(8) . . ?
C3 C2 H2 119.2 . . ?
Fe1 N2 H2A 108.3 . . ?
C9 N2 Fe1 106.4(5) . . ?
C9 N2 H2A 108.3 . . ?
C10 N2 Fe1 113.2(6) . . ?
C10 N2 H2A 108.3 . . ?
C10 N2 C9 112.3(7) . . ?
C2 C3 H3 120.0 . . ?
C2 C3 C4 119.9(8) . . ?
C4 C3 H3 120.0 . . ?
Fe1 N3 H3A 105.5 . . ?
C11 N3 Fe1 109.5(5) . . ?
C11 N3 H3A 105.5 . . ?
C12 N3 Fe1 117.4(5) . . ?
C12 N3 H3A 105.5 . . ?
C12 N3 C11 112.6(7) . . ?
C3 C4 I1 121.6(6) . . ?
C5 C4 I1 118.4(6) . . ?
C5 C4 C3 120.1(8) . . ?
C4 C5 H5 119.4 . . ?
C4 C5 C6 121.1(8) . . ?
C6 C5 H5 119.4 . . ?
C1 C6 C7 123.6(8) . . ?
C5 C6 C1 119.1(7) . . ?
C5 C6 C7 117.1(7) . . ?
N4 C15 H15 117.8 . . ?
N4 C15 C16 124.4(8) . . ?
C16 C15 H15 117.8 . . ?
C17 C16 C15 117.0(8) . . ?
C17 C16 C21 120.3(8) . . ?
C21 C16 C15 122.6(8) . . ?
C16 C17 H17 119.3 . . ?
C16 C17 C18 121.4(9) . . ?
C18 C17 H17 119.3 . . ?
C17 C18 I2 120.8(7) . . ?
C17 C18 C19 118.6(9) . . ?
C19 C18 I2 120.5(7) . . ?
C18 C19 H19 119.7 . . ?
C20 C19 C18 120.6(9) . . ?
C20 C19 H19 119.7 . . ?
C19 C20 H20 119.2 . . ?
C19 C20 C21 121.6(9) . . ?
C21 C20 H20 119.2 . . ?
O2 C21 C16 122.2(8) . . ?
O2 C21 C20 120.4(8) . . ?
C20 C21 C16 117.4(8) . . ?
N1 C7 C6 126.0(8) . . ?
N1 C7 H7 117.0 . . ?
C6 C7 H7 117.0 . . ?
N1 C8 H8A 109.9 . . ?
N1 C8 H8B 109.9 . . ?
N1 C8 C9 108.9(7) . . ?
H8A C8 H8B 108.3 . . ?
C9 C8 H8A 109.9 . . ?
C9 C8 H8B 109.9 . . ?
N2 C9 C8 108.4(7) . . ?
N2 C9 H9A 110.0 . . ?
N2 C9 H9B 110.0 . . ?
C8 C9 H9A 110.0 . . ?
C8 C9 H9B 110.0 . . ?
H9A C9 H9B 108.4 . . ?
N2 C10 H10A 110.0 . . ?
N2 C10 H10B 110.0 . . ?
N2 C10 C11 108.4(7) . . ?
H10A C10 H10B 108.4 . . ?
C11 C10 H10A 110.0 . . ?
C11 C10 H10B 110.0 . . ?
N3 C11 C10 108.9(7) . . ?
N3 C11 H11A 109.9 . . ?
N3 C11 H11B 109.9 . . ?
C10 C11 H11A 109.9 . . ?
C10 C11 H11B 109.9 . . ?
H11A C11 H11B 108.3 . . ?
N3 C12 H12A 109.0 . . ?
N3 C12 H12B 109.0 . . ?
N3 C12 C13 112.8(7) . . ?
H12A C12 H12B 107.8 . . ?
C13 C12 H12A 109.0 . . ?
C13 C12 H12B 109.0 . . ?
C12 C13 H13A 108.4 . . ?
C12 C13 H13B 108.4 . . ?
H13A C13 H13B 107.5 . . ?
C14 C13 C12 115.4(8) . . ?
C14 C13 H13A 108.4 . . ?
C14 C13 H13B 108.4 . . ?
N4 C14 C13 114.6(7) . . ?
N4 C14 H14A 108.6 . . ?
N4 C14 H14B 108.6 . . ?
C13 C14 H14A 108.6 . . ?
C13 C14 H14B 108.6 . . ?
H14A C14 H14B 107.6 . . ?

loop_
_geom_bond_atom_site_label_1
_geom_bond_atom_site_label_2
_geom_bond_distance
_geom_bond_site_symmetry_2
_geom_bond_publ_flag
I1 C4 2.099(9) . ?
Fe1 O1 1.913(6) . ?
Fe1 N4 2.106(7) . ?
Fe1 O2 1.926(6) . ?
Fe1 N1 2.118(7) . ?
Fe1 N2 2.205(7) . ?
Fe1 N3 2.167(8) . ?
Cl1 O3 1.432(8) . ?
Cl1 O4 1.429(7) . ?
Cl1 O5 1.424(8) . ?
Cl1 O6 1.438(9) . ?
O1 C1 1.312(10) . ?
N4 C15 1.278(12) . ?
N4 C14 1.482(11) . ?
C1 C2 1.414(11) . ?
C1 C6 1.414(11) . ?
I2 C18 2.075(9) . ?
O2 C21 1.321(10) . ?
N1 C7 1.272(12) . ?
N1 C8 1.468(10) . ?
C2 H2 0.9500 . ?
C2 C3 1.377(13) . ?
N2 H2A 1.0000 . ?
N2 C9 1.493(12) . ?
N2 C10 1.477(12) . ?
C3 H3 0.9500 . ?
C3 C4 1.388(12) . ?
N3 H3A 1.0000 . ?
N3 C11 1.490(12) . ?
N3 C12 1.476(11) . ?
C4 C5 1.381(12) . ?
C5 H5 0.9500 . ?
C5 C6 1.408(12) . ?
C6 C7 1.441(11) . ?
C15 H15 0.9500 . ?
C15 C16 1.467(12) . ?
C16 C17 1.389(12) . ?
C16 C21 1.421(12) . ?
C17 H17 0.9500 . ?
C17 C18 1.390(13) . ?
C18 C19 1.400(14) . ?
C19 H19 0.9500 . ?
C19 C20 1.382(13) . ?
C20 H20 0.9500 . ?
C20 C21 1.405(12) . ?
C7 H7 0.9500 . ?
C8 H8A 0.9900 . ?
C8 H8B 0.9900 . ?
C8 C9 1.538(13) . ?
C9 H9A 0.9900 . ?
C9 H9B 0.9900 . ?
C10 H10A 0.9900 . ?
C10 H10B 0.9900 . ?
C10 C11 1.512(13) . ?
C11 H11A 0.9900 . ?
C11 H11B 0.9900 . ?
C12 H12A 0.9900 . ?
C12 H12B 0.9900 . ?
C12 C13 1.510(15) . ?
C13 H13A 0.9900 . ?
C13 H13B 0.9900 . ?
C13 C14 1.502(14) . ?
C14 H14A 0.9900 . ?
C14 H14B 0.9900 . ?

loop_
_geom_torsion_atom_site_label_1
_geom_torsion_atom_site_label_2
_geom_torsion_atom_site_label_3
_geom_torsion_atom_site_label_4
_geom_torsion
_geom_torsion_site_symmetry_1
_geom_torsion_site_symmetry_2
_geom_torsion_site_symmetry_3
_geom_torsion_site_symmetry_4
_geom_torsion_publ_flag
I1 C4 C5 C6 -179.2(6) . . . . ?
Fe1 O1 C1 C2 169.6(6) . . . . ?
Fe1 O1 C1 C6 -10.9(12) . . . . ?
Fe1 N4 C15 C16 -7.5(11) . . . . ?
Fe1 N4 C14 C13 -60.7(9) . . . . ?
Fe1 O2 C21 C16 34.9(10) . . . . ?
Fe1 O2 C21 C20 -145.9(6) . . . . ?
Fe1 N1 C7 C6 -3.2(13) . . . . ?
Fe1 N1 C8 C9 20.1(9) . . . . ?
Fe1 N2 C9 C8 49.8(7) . . . . ?
Fe1 N2 C10 C11 29.5(9) . . . . ?
Fe1 N3 C11 C10 47.9(8) . . . . ?
Fe1 N3 C12 C13 64.0(10) . . . . ?
O1 C1 C2 C3 -178.6(8) . . . . ?
O1 C1 C6 C5 178.5(7) . . . . ?
O1 C1 C6 C7 3.4(13) . . . . ?
N4 C15 C16 C17 166.5(8) . . . . ?
N4 C15 C16 C21 -16.2(12) . . . . ?
C1 C2 C3 C4 -0.3(13) . . . . ?
C1 C6 C7 N1 3.4(14) . . . . ?
I2 C18 C19 C20 -176.4(6) . . . . ?
N1 C8 C9 N2 -46.4(10) . . . . ?
C2 C1 C6 C5 -2.1(12) . . . . ?
C2 C1 C6 C7 -177.2(8) . . . . ?
C2 C3 C4 I1 179.0(6) . . . . ?
C2 C3 C4 C5 -1.1(13) . . . . ?
N2 C10 C11 N3 -50.6(10) . . . . ?
C3 C4 C5 C6 0.8(13) . . . . ?
N3 C12 C13 C14 -63.1(11) . . . . ?
C4 C5 C6 C1 0.8(13) . . . . ?
C4 C5 C6 C7 176.2(8) . . . . ?
C5 C6 C7 N1 -171.7(9) . . . . ?
C6 C1 C2 C3 1.9(12) . . . . ?
C15 N4 C14 C13 119.0(9) . . . . ?
C15 C16 C17 C18 178.5(8) . . . . ?
C15 C16 C21 O2 3.2(12) . . . . ?
C15 C16 C21 C20 -175.9(7) . . . . ?
C16 C17 C18 I2 174.9(6) . . . . ?
C16 C17 C18 C19 -2.1(12) . . . . ?
C17 C16 C21 O2 -179.6(7) . . . . ?
C17 C16 C21 C20 1.3(11) . . . . ?
C17 C18 C19 C20 0.6(13) . . . . ?
C18 C19 C20 C21 1.9(13) . . . . ?
C19 C20 C21 O2 178.0(8) . . . . ?
C19 C20 C21 C16 -2.8(12) . . . . ?
C21 C16 C17 C18 1.2(12) . . . . ?
C7 N1 C8 C9 -161.6(8) . . . . ?
C8 N1 C7 C6 178.8(8) . . . . ?
C9 N2 C10 C11 150.0(8) . . . . ?
C10 N2 C9 C8 -74.5(9) . . . . ?
C11 N3 C12 C13 -64.4(10) . . . . ?
C12 N3 C11 C10 -179.6(7) . . . . ?
C12 C13 C14 N4 60.8(11) . . . . ?
C14 N4 C15 C16 172.7(8) . . . . ?
